data_7212319
loop_
_publ_author_name
'Das, Madhab C.'
'Ghosh, Sujit K.'
'Sen, Susan'
'Bharadwaj, Parimal K.'

_publ_section_title
;
 Binding of various anions in laterally non-symmetric aza-oxa cryptands
 through H-bonds: characterization of water clusters of different
 nuclearity
;
_journal_issue 10
_journal_name_full CrystEngComm
_journal_page_first 2967
_journal_paper_doi 10.1039/b924869m
_journal_volume 12
_journal_year 2010
_chemical_formula_moiety 'C33 H68 Cl3 N5 O13'
_chemical_formula_sum 'C33 H68 Cl3 N5 O13'
_chemical_formula_weight 849.28
_chemical_name_systematic
;
?
;
_space_group_IT_number 2
_symmetry_cell_setting triclinic
_symmetry_space_group_name_Hall '-P 1'
_symmetry_space_group_name_H-M 'P -1'
_atom_sites_solution_hydrogens geom
_atom_sites_solution_primary direct
_atom_sites_solution_secondary difmap
_audit_creation_method SHELXL-97
_cell_angle_alpha 107.729(5)
_cell_angle_beta 98.846(4)
_cell_angle_gamma 116.684(6)
_cell_formula_units_Z 2
_cell_length_a 13.079(5)
_cell_length_b 14.156(4)
_cell_length_c 14.444(4)
_cell_measurement_temperature 100(1)
_cell_measurement_theta_max 28.4
_cell_measurement_theta_min 2.3
_cell_volume 2139.2(12)
_computing_cell_refinement 'SAINT 6.45 ( Bruker, 2003)'
_computing_data_collection 'SMART 5.628 (Bruker, 2003)'
_computing_data_reduction 'SAINT 6.45 (Bruker, 2003)'
_computing_molecular_graphics 'Diamond 2.1e'
_computing_structure_refinement 'SHELXL-97 (Sheldrick, 1997)'
_computing_structure_solution SIR-97
_diffrn_ambient_temperature 100(1)
_diffrn_measured_fraction_theta_full 0.985
_diffrn_measured_fraction_theta_max 0.985
_diffrn_measurement_device_type 'Bruker SMART APEX'
_diffrn_measurement_method /w-scans
_diffrn_radiation_monochromator graphite
_diffrn_radiation_source 'fine-focus sealed tube'
_diffrn_radiation_type MoK\a
_diffrn_radiation_wavelength 0.71069
_diffrn_reflns_av_R_equivalents 0.0738
_diffrn_reflns_av_sigmaI/netI 0.1009
_diffrn_reflns_limit_h_max 17
_diffrn_reflns_limit_h_min -17
_diffrn_reflns_limit_k_max 18
_diffrn_reflns_limit_k_min -18
_diffrn_reflns_limit_l_max 19
_diffrn_reflns_limit_l_min -18
_diffrn_reflns_number 13953
_diffrn_reflns_theta_full 28.40
_diffrn_reflns_theta_max 28.40
_diffrn_reflns_theta_min 2.29
_exptl_absorpt_coefficient_mu 0.277
_exptl_absorpt_correction_T_max 0.9571
_exptl_absorpt_correction_T_min 0.9467
_exptl_absorpt_correction_type empirical
_exptl_absorpt_process_details 'SADABAS 2.10 (Bruker 2003)'
_exptl_crystal_colour colorless
_exptl_crystal_density_diffrn 1.306
_exptl_crystal_density_method 'not measured'
_exptl_crystal_description block
_exptl_crystal_F_000 904
_exptl_crystal_size_max 0.20
_exptl_crystal_size_mid 0.18
_exptl_crystal_size_min 0.16
_refine_diff_density_max 0.730
_refine_diff_density_min -0.435
_refine_diff_density_rms 0.176
_refine_ls_extinction_method none
_refine_ls_goodness_of_fit_ref 1.154
_refine_ls_hydrogen_treatment constr
_refine_ls_matrix_type full
_refine_ls_number_parameters 477
_refine_ls_number_reflns 10738
_refine_ls_number_restraints 0
_refine_ls_restrained_S_all 1.154
_refine_ls_R_factor_all 0.1004
_refine_ls_R_factor_gt 0.0747
_refine_ls_shift/su_max 0.001
_refine_ls_shift/su_mean 0.000
_refine_ls_structure_factor_coef Fsqd
_refine_ls_weighting_details 'calc w=1/[\s^2^(Fo^2^)+(0.2000P)^2^+0.0000P] where P=(Fo^2^+2Fc^2^)/3'
_refine_ls_weighting_scheme calc
_refine_ls_wR_factor_gt 0.1607
_refine_ls_wR_factor_ref 0.2286
_reflns_number_gt 5765
_reflns_number_total 10738
_reflns_threshold_expression >2sigma(I)
_cod_data_source_file b924869m.txt
_cod_data_source_block Complex1
_cod_depositor_comments
;
The following automatic conversions were performed:

'_symmetry_cell_setting' value 'Triclinic' changed to 'triclinic'
according to /home/saulius/struct/CIF-dictionaries/cif_core.dic
dictionary named 'cif_core.dic' version 2.4.2 from 2011-04-26.

Automatic conversion script
Id: cif_fix_values 1891 2012-01-12 08:04:46Z andrius 
;
_cod_database_code 7212319

loop_
_symmetry_equiv_pos_as_xyz
'x, y, z'
'-x, -y, -z'

loop_
_atom_site_label
_atom_site_type_symbol
_atom_site_fract_x
_atom_site_fract_y
_atom_site_fract_z
_atom_site_U_iso_or_equiv
_atom_site_adp_type
_atom_site_occupancy
_atom_site_symmetry_multiplicity
_atom_site_calc_flag
_atom_site_refinement_flags
Cl2 Cl 0.6123(3) 0.2197(3) 0.5834(2) 0.0490(9) Uani 1 1 d .
O1 O 0.8734(4) 0.3019(4) 0.0370(3) 0.0411(11) Uani 1 1 d .
O2 O 0.7230(5) 0.5407(4) 0.0223(4) 0.0419(12) Uani 1 1 d .
O3 O 0.4697(5) 0.1654(4) -0.0114(4) 0.0449(12) Uani 1 1 d .
N1 N 0.6593(5) 0.2912(5) -0.0963(4) 0.0390(13) Uani 1 1 d .
N2 N 0.7874(5) 0.4906(5) 0.3734(4) 0.0364(13) Uani 1 1 d .
N3 N 0.9762(4) 0.5269(4) 0.2654(5) 0.0459(15) Uani 1 1 d .
H3A H 0.8975 0.4760 0.2253 0.047 Uiso 1 1 calc R
H3B H 0.9950 0.5979 0.2698 0.047 Uiso 1 1 calc R
N4 N 0.6462(5) 0.5453(5) 0.2334(4) 0.0397(13) Uani 1 1 d .
H4A H 0.6805 0.5065 0.2050 0.036 Uiso 1 1 calc R
H4B H 0.5716 0.4921 0.2283 0.036 Uiso 1 1 calc R
C26 C 0.7506(4) 0.6928(4) 0.1667(5) 0.0450(12) Uani 1 1 d .
C9 C 0.9259(5) 0.2756(5) 0.1058(5) 0.0446(13) Uani 1 1 d .
Cl1 Cl 0.7156(5) 0.3838(5) 0.1343(3) 0.044(5) Uani 1 1 d .
C4 C 1.0192(4) 0.3697(4) 0.1956(5) 0.0371(15) Uani 1 1 d .
C11 C 0.7510(5) 0.2654(5) -0.1218(5) 0.0406(11) Uani 1 1 d .
H11A H 0.8232 0.3373 -0.1106 0.040 Uiso 1 1 calc R
H11B H 0.7194 0.2130 -0.1946 0.040 Uiso 1 1 calc R
C1 C 0.9193(4) 0.5722(5) 0.4210(4) 0.0437(12) Uani 1 1 d .
H1A H 0.9438 0.5856 0.4930 0.040 Uiso 1 1 calc R
H1B H 0.9389 0.6463 0.4194 0.040 Uiso 1 1 calc R
OW5 O 0.2248(4) 0.1534(5) 0.4257(5) 0.0441(13) Uani 1 1 d .
C24 C 0.7210(5) 0.6213(5) 0.3451(5) 0.0454(13) Uani 1 1 d .
H24A H 0.6884 0.6680 0.3748 0.040 Uiso 1 1 calc R
H24B H 0.8038 0.6740 0.3513 0.040 Uiso 1 1 calc R
C25 C 0.6340(6) 0.6089(6) 0.1750(5) 0.0424(15) Uani 1 1 d .
H25A H 0.5990 0.6521 0.2070 0.036 Uiso 1 1 calc R
H25B H 0.5771 0.5531 0.1057 0.036 Uiso 1 1 calc R
C23 C 0.7220(4) 0.5511(4) 0.4038(5) 0.046(5) Uani 1 1 d .
H23A H 0.7606 0.6022 0.4772 0.036 Uiso 1 1 calc R
H23B H 0.6388 0.4936 0.3922 0.036 Uiso 1 1 calc R
N5 N 0.6321(5) 0.2307(5) 0.2251(5) 0.0403(13) Uani 1 1 d .
H5A H 0.6943 0.2189 0.2344 0.053 Uiso 1 1 calc R
H5B H 0.6479 0.2798 0.1943 0.053 Uiso 1 1 calc R
C3 C 1.0507(5) 0.4939(4) 0.2161(4) 0.0455(14) Uani 1 1 d .
H3C H 1.1355 0.5481 0.2597 0.039 Uiso 1 1 calc R
H3D H 1.0414 0.5007 0.1509 0.039 Uiso 1 1 calc R
C31 C 0.7958(5) 0.6564(6) 0.0905(5) 0.0435(14) Uani 1 1 d .
OW6 O 0.3532(5) 0.1456(5) 0.6013(4) 0.0506(13) Uani 1 1 d .
C22 C 0.5364(4) 0.1843(4) -0.1513(4) 0.0407(13) Uani 1 1 d .
H22A H 0.5421 0.1174 -0.1547 0.043 Uiso 1 1 calc R
H22B H 0.5079 0.1745 -0.2216 0.043 Uiso 1 1 calc R
C20 C 0.3887(5) 0.1537(6) 0.0410(5) 0.0396(15) Uani 1 1 d .
C21 C 0.4455(4) 0.1865(4) -0.1012(5) 0.0394(14) Uani 1 1 d .
H21A H 0.4529 0.2618 -0.0813 0.041 Uiso 1 1 calc R
H21B H 0.3636 0.1268 -0.1488 0.041 Uiso 1 1 calc R
C30 C 0.9052(5) 0.7344(6) 0.0861(6) 0.0458(14) Uani 1 1 d .
H30 H 0.9355 0.7092 0.0361 0.044 Uiso 1 1 calc R
C12 C 0.7468(5) 0.3903(6) 0.4016(5) 0.0442(13) Uani 1 1 d .
H12A H 0.7419 0.4142 0.4704 0.042 Uiso 1 1 calc R
H12B H 0.8072 0.3682 0.4035 0.042 Uiso 1 1 calc R
C2 C 0.9911(5) 0.5299(5) 0.3686(5) 0.0438(16) Uani 1 1 d .
H2A H 1.0767 0.5807 0.4107 0.042 Uiso 1 1 calc R
H2B H 0.9653 0.4521 0.3635 0.042 Uiso 1 1 calc R
C10 C 0.7860(4) 0.2109(4) -0.0588(5) 0.0411(15) Uani 1 1 d .
H10A H 0.7152 0.1570 -0.0485 0.041 Uiso 1 1 calc R
H10B H 0.8199 0.1683 -0.0941 0.041 Uiso 1 1 calc R
OW4 O 0.7636(5) 0.0341(4) 0.6840(5) 0.045(2) Uani 1 1 d .
C32 C 0.7612(4) 0.5026(5) -0.0628(5) 0.0408(15) Uani 1 1 d .
H32A H 0.8371 0.5069 -0.0376 0.038 Uiso 1 1 calc R
H32B H 0.7739 0.5520 -0.0993 0.038 Uiso 1 1 calc R
C15 C 0.4160(4) 0.1293(5) 0.1259(5) 0.038(2) Uani 1 1 d .
C27 C 0.8179(5) 0.8100(5) 0.2371(4) 0.0525(18) Uani 1 1 d .
H27 H 0.7894 0.8358 0.2885 0.046 Uiso 1 1 calc R
C8 C 0.8945(5) 0.1607(6) 0.0875(5) 0.0465(14) Uani 1 1 d .
H8 H 0.8332 0.0979 0.0272 0.050 Uiso 1 1 calc R
C33 C 0.6645(5) 0.3812(4) -0.1326(5) 0.0387(14) Uani 1 1 d .
H33A H 0.6755 0.3626 -0.1993 0.039 Uiso 1 1 calc R
H33B H 0.5867 0.3758 -0.1427 0.039 Uiso 1 1 calc R
C13 C 0.6261(4) 0.2866(5) 0.3278(5) 0.0396(15) Uani 1 1 d .
H13A H 0.5972 0.2300 0.3567 0.048 Uiso 1 1 calc R
H13B H 0.5679 0.3108 0.3190 0.048 Uiso 1 1 calc R
C5 C 1.0823(5) 0.3493(5) 0.2658(6) 0.0359(15) Uani 1 1 d .
H5 H 1.1474 0.4123 0.3237 0.048 Uiso 1 1 calc R
C28 C 0.9268(5) 0.8893(4) 0.2319(4) 0.048(2) Uani 1 1 d .
H28 H 0.9706 0.9675 0.2784 0.054 Uiso 1 1 calc R
OW2 O 0.4690(4) 0.0130(5) 0.3734(5) 0.053(2) Uani 1 1 d .
OW1 O 1.0331(5) 0.1036(5) 0.4912(6) 0.0493(14) Uani 1 1 d .
C18 C 0.2124(4) 0.1514(5) 0.0733(5) 0.0437(13) Uani 1 1 d .
H18 H 0.1468 0.1607 0.0575 0.052 Uiso 1 1 calc R
OW7 O 0.4040(5) 0.3468(5) 0.4217(5) 0.042(2) Uani 1 1 d .
C19 C 0.2894(4) 0.1639(5) 0.0140(5) 0.0449(13) Uani 1 1 d .
H19 H 0.2735 0.1790 -0.0432 0.047 Uiso 1 1 calc R
OW9 O 0.4138(6) 0.4266(6) 0.2347(6) 0.055(2) Uani 1 1 d .
OW8 O 0.5975(5) 0.4324(5) 0.5914(5) 0.044(2) Uani 1 1 d .
C6 C 1.0496(5) 0.2365(4) 0.2509(5) 0.054(2) Uani 1 1 d .
H6 H 1.0893 0.2233 0.3002 0.065 Uiso 1 1 calc R
C14 C 0.5177(5) 0.1168(6) 0.1549(5) 0.047(2) Uani 1 1 d .
H14A H 0.5311 0.0810 0.0930 0.057 Uiso 1 1 calc R
H14B H 0.4984 0.0651 0.1893 0.057 Uiso 1 1 calc R
C16 C 0.3353(5) 0.1132(5) 0.1811(6) 0.039(3) Uani 1 1 d .
H16 H 0.3486 0.0942 0.2362 0.067 Uiso 1 1 calc R
C7 C 0.9554(5) 0.1425(5) 0.1598(5) 0.047(3) Uani 1 1 d .
H7 H 0.9340 0.0668 0.1484 0.074 Uiso 1 1 calc R
C17 C 0.2366(4) 0.1246(4) 0.1565(4) 0.043(3) Uani 1 1 d .
H17 H 0.1855 0.1144 0.1957 0.069 Uiso 1 1 calc R
C29 C 0.9677(4) 0.8482(5) 0.1557(5) 0.048(2) Uani 1 1 d .
H29 H 1.0406 0.9001 0.1518 0.057 Uiso 1 1 calc R
OW3 O 0.8576(5) 0.2221(6) 0.6387(5) 0.050(4) Uani 1 1 d .
OW10 O 0.7721(5) 0.1489(5) 0.2696(5) 0.042(4) Uani 1 1 d .
Cl3 Cl 0.8059(5) 0.0811(4) 0.4296(4) 0.043(4) Uani 1 1 d .

loop_
_atom_site_aniso_label
_atom_site_aniso_U_11
_atom_site_aniso_U_22
_atom_site_aniso_U_33
_atom_site_aniso_U_23
_atom_site_aniso_U_13
_atom_site_aniso_U_12
Cl2 0.051(3) 0.040(3) 0.023(2) 0.011(2) 0.007(2) 0.003(2)
O1 0.041(3) 0.030(3) 0.024(2) 0.010(2) 0.006(2) 0.001(2)
O2 0.042(3) 0.033(3) 0.025(3) 0.011(2) 0.005(2) 0.002(2)
O3 0.046(3) 0.033(3) 0.026(3) 0.011(2) 0.007(2) 0.001(3)
N1 0.038(3) 0.033(3) 0.025(3) 0.014(3) 0.008(3) 0.002(3)
N2 0.047(4) 0.028(3) 0.018(3) 0.017(2) 0.008(3) 0.003(3)
N3 0.043(4) 0.040(4) 0.029(4) 0.019(3) 0.006(3) 0.002(4)
N4 0.039(3) 0.031(3) 0.024(3) 0.009(2) 0.004(3) 0.003(3)
C26 0.046(4) 0.030(4) 0.035(4) 0.020(3) 0.005(3) 0.001(4)
C9 0.036(4) 0.035(4) 0.037(4) 0.014(3) 0.006(3) 0.002(4)
Cl1 0.041(4) 0.036(4) 0.030(4) 0.013(3) 0.004(3) 0.004(3)
C4 0.039(4) 0.032(4) 0.022(4) 0.015(3) 0.010(3) 0.004(3)
C11 0.043(4) 0.031(4) 0.028(4) 0.015(3) 0.007(3) 0.004(4)
C1 0.040(4) 0.037(4) 0.026(4) 0.014(3) 0.003(3) 0.001(4)
OW5 0.045(4) 0.032(4) 0.030(4) 0.015(3) 0.007(3) 0.001(3)
C24 0.042(4) 0.035(4) 0.030(4) 0.013(3) 0.008(3) 0.002(3)
C25 0.040(4) 0.038(4) 0.022(3) 0.011(3) 0.005(3) 0.003(4)
C23 0.043(4) 0.036(4) 0.030(4) 0.013(3) 0.006(3) 0.002(3)
N5 0.043(5) 0.029(3) 0.023(3) 0.007(3) 0.004(3) 0.001(3)
C3 0.044(4) 0.034(4) 0.031(4) 0.015(3) 0.007(3) 0.003(3)
C31 0.045(4) 0.028(4) 0.031(4) 0.011(3) 0.005(3) 0.001(3)
OW6 0.049(5) 0.036(5) 0.035(5) 0.015(4) 0.007(4) 0.003(4)
C22 0.038(4) 0.030(4) 0.027(4) 0.007(3) 0.007(3) 0.002(3)
C20 0.044(5) 0.031(4) 0.029(4) 0.018(3) 0.006(4) 0.003(4)
C21 0.043(4) 0.033(4) 0.026(4) 0.014(3) 0.006(3) 0.004(4)
C30 0.048(4) 0.033(4) 0.030(4) 0.017(3) 0.005(4) 0.002(4)
C12 0.053(5) 0.028(4) 0.022(3) 0.011(3) 0.006(3) 0.002(3)
C2 0.041(4) 0.031(4) 0.035(4) 0.014(3) 0.007(3) 0.003(4)
C10 0.036(4) 0.031(4) 0.035(4) 0.013(3) 0.010(3) 0.004(3)
OW4 0.050(5) 0.035(5) 0.030(5) 0.021(4) 0.011(4) 0.004(4)
C32 0.039(4) 0.032(4) 0.024(3) 0.007(3) 0.013(3) 0.001(3)
C15 0.042(5) 0.029(4) 0.021(4) 0.011(3) 0.007(4) 0.004(4)
C27 0.057(5) 0.040(4) 0.030(4) 0.017(4) 0.005(4) 0.003(4)
C8 0.043(4) 0.027(4) 0.042(4) 0.013(4) -0.003(4) 0.003(4)
C33 0.042(4) 0.030(4) 0.022(4) 0.016(3) 0.010(3) 0.004(4)
C13 0.046(5) 0.029(4) 0.024(4) 0.016(3) 0.007(4) 0.003(4)
C5 0.038(4) 0.030(4) 0.020(4) 0.013(4) 0.007(4) 0.003(4)
C28 0.042(6) 0.034(4) 0.039(4) 0.017(4) 0.005(4) 0.001(4)
OW2 0.051(5) 0.039(5) 0.035(5) 0.014(4) 0.007(4) 0.002(4)
OW1 0.052(4) 0.036(4) 0.030(4) 0.015(3) 0.011(3) 0.001(4)
C18 0.046(5) 0.034(4) 0.025(4) 0.012(3) 0.010(4) 0.002(4)
OW7 0.045(5) 0.032(5) 0.025(5) 0.014(4) 0.007(4) 0.003(4)
C19 0.045(5) 0.031(4) 0.036(4) 0.015(3) 0.006(4) 0.004(4)
OW9 0.058(4) 0.037(4) 0.035(4) 0.015(3) 0.005(3) 0.003(3)
OW8 0.046(5) 0.031(5) 0.030(4) 0.016(4) 0.007(4) 0.002(4)
C6 0.055(6) 0.038(5) 0.034(5) 0.011(4) 0.006(4) 0.004(5)
C14 0.049(6) 0.032(4) 0.030(4) 0.008(3) 0.005(4) 0.004(4)
C16 0.044(4) 0.029(4) 0.024(4) 0.015(4) 0.007(3) 0.003(4)
C7 0.044(5) 0.033(5) 0.030(6) 0.011(4) -0.003(4) 0.002(4)
C17 0.045(6) 0.034(5) 0.021(5) 0.012(4) 0.006(5) 0.004(5)
C29 0.050(5) 0.033(5) 0.027(5) 0.013(4) 0.010(4) 0.001(4)
OW3 0.054(5) 0.035(4) 0.030(5) 0.012(4) 0.006(4) 0.003(4)
OW10 0.045(4) 0.032(4) 0.025(4) 0.016(3) 0.006(3) 0.002(3)
Cl3 0.046(4) 0.036(4) 0.023(3) 0.012(3) 0.011(3) 0.003(3)

loop_
_atom_type_symbol
_atom_type_description
_atom_type_scat_dispersion_real
_atom_type_scat_dispersion_imag
_atom_type_scat_source
C C 0.0033 0.0016 'International Tables Vol C Tables 4.2.6.8 and 6.1.1.4'
H H 0.0000 0.0000 'International Tables Vol C Tables 4.2.6.8 and 6.1.1.4'
N N 0.0061 0.0033 'International Tables Vol C Tables 4.2.6.8 and 6.1.1.4'
O O 0.0106 0.0060 'International Tables Vol C Tables 4.2.6.8 and 6.1.1.4'
Cl Cl 0.1484 0.1585 'International Tables Vol C Tables 4.2.6.8 and 6.1.1.4'

loop_
_geom_angle_atom_site_label_1
_geom_angle_atom_site_label_2
_geom_angle_atom_site_label_3
_geom_angle
C9 O1 C10 118.7(5)
C31 O2 C32 116.3(5)
C20 O3 C21 116.7(6)
C11 N1 C22 109.7(5)
C11 N1 C33 108.0(5)
C22 N1 C33 108.6(5)
C1 N2 C23 110.6(5)
C1 N2 C12 111.5(5)
C23 N2 C12 109.9(5)
C3 N3 C2 113.7(6)
C3 N3 H3A 108.8
C2 N3 H3A 108.8
C3 N3 H3B 108.8
C2 N3 H3B 108.8
H3A N3 H3B 107.7
C25 N4 C24 113.6(5)
C25 N4 H4A 108.8
C24 N4 H4A 108.8
C25 N4 H4B 108.8
C24 N4 H4B 108.8
H4A N4 H4B 107.7
C27 C26 C31 118.1(7)
C27 C26 C25 120.2(6)
C31 C26 C25 121.7(6)
O1 C9 C4 116.4(6)
O1 C9 C8 123.2(7)
C4 C9 C8 120.3(7)
C5 C4 C9 119.4(7)
C5 C4 C3 120.6(7)
C9 C4 C3 120.0(6)
N1 C11 C10 112.9(6)
N1 C11 H11A 109.0
C10 C11 H11A 109.0
N1 C11 H11B 109.0
C10 C11 H11B 109.0
H11A C11 H11B 107.8
N2 C1 C2 113.5(6)
N2 C1 H1A 108.9
C2 C1 H1A 108.9
N2 C1 H1B 108.9
C2 C1 H1B 108.9
H1A C1 H1B 107.7
N4 C24 C23 111.6(6)
N4 C24 H24A 109.3
C23 C24 H24A 109.3
N4 C24 H24B 109.3
C23 C24 H24B 109.3
H24A C24 H24B 108.0
N4 C25 C26 115.2(6)
N4 C25 H25A 108.5
C26 C25 H25A 108.5
N4 C25 H25B 108.5
C26 C25 H25B 108.5
H25A C25 H25B 107.5
N2 C23 C24 112.6(5)
N2 C23 H23A 109.1
C24 C23 H23A 109.1
N2 C23 H23B 109.1
C24 C23 H23B 109.1
H23A C23 H23B 107.8
C13 N5 C14 113.4(7)
C13 N5 H5A 108.9
C14 N5 H5A 108.9
C13 N5 H5B 108.9
C14 N5 H5B 108.9
H5A N5 H5B 107.7
N3 C3 C4 113.7(5)
N3 C3 H3C 108.8
C4 C3 H3C 108.8
N3 C3 H3D 108.8
C4 C3 H3D 108.8
H3C C3 H3D 107.7
O2 C31 C30 124.4(6)
O2 C31 C26 114.8(6)
C30 C31 C26 120.8(7)
N1 C22 C21 113.4(6)
N1 C22 H22A 108.9
C21 C22 H22A 108.9
N1 C22 H22B 108.9
C21 C22 H22B 108.9
H22A C22 H22B 107.7
O3 C20 C19 124.1(6)
O3 C20 C15 113.4(7)
C19 C20 C15 122.5(7)
O3 C21 C22 107.5(6)
O3 C21 H21A 110.2
C22 C21 H21A 110.2
O3 C21 H21B 110.2
C22 C21 H21B 110.2
H21A C21 H21B 108.5
C29 C30 C31 119.4(7)
C29 C30 H30 120.3
C31 C30 H30 120.3
N2 C12 C13 112.9(6)
N2 C12 H12A 109.0
C13 C12 H12A 109.0
N2 C12 H12B 109.0
C13 C12 H12B 109.0
H12A C12 H12B 107.8
N3 C2 C1 112.7(6)
N3 C2 H2A 109.0
C1 C2 H2A 109.0
N3 C2 H2B 109.0
C1 C2 H2B 109.0
H2A C2 H2B 107.8
O1 C10 C11 107.4(6)
O1 C10 H10A 110.2
C11 C10 H10A 110.2
O1 C10 H10B 110.2
C11 C10 H10B 110.2
H10A C10 H10B 108.5
O2 C32 C33 107.6(5)
O2 C32 H32A 110.2
C33 C32 H32A 110.2
O2 C32 H32B 110.2
C33 C32 H32B 110.2
H32A C32 H32B 108.5
C16 C15 C20 116.4(8)
C16 C15 C14 120.0(8)
C20 C15 C14 123.6(8)
C28 C27 C26 121.4(7)
C28 C27 H27 119.3
C26 C27 H27 119.3
C7 C8 C9 119.2(7)
C7 C8 H8 120.4
C9 C8 H8 120.4
C32 C33 N1 115.4(6)
C32 C33 H33A 108.4
N1 C33 H33A 108.4
C32 C33 H33B 108.4
N1 C33 H33B 108.4
H33A C33 H33B 107.5
N5 C13 C12 112.3(6)
N5 C13 H13A 109.2
C12 C13 H13A 109.2
N5 C13 H13B 109.2
C12 C13 H13B 109.2
H13A C13 H13B 107.9
C4 C5 C6 121.1(8)
C4 C5 H5 119.5
C6 C5 H5 119.5
C29 C28 C27 118.1(7)
C29 C28 H28 121.0
C27 C28 H28 121.0
C17 C18 C19 118.6(9)
C17 C18 H18 120.7
C19 C18 H18 120.7
C20 C19 C18 119.7(7)
C20 C19 H19 120.1
C18 C19 H19 120.1
C5 C6 C7 118.7(8)
C5 C6 H6 120.7
C7 C6 H6 120.7
C15 C14 N5 112.8(6)
C15 C14 H14A 109.0
N5 C14 H14A 109.0
C15 C14 H14B 109.0
N5 C14 H14B 109.0
H14A C14 H14B 107.8
C17 C16 C15 122.1(8)
C17 C16 H16 118.9
C15 C16 H16 118.9
C8 C7 C6 121.3(8)
C8 C7 H7 119.4
C6 C7 H7 119.4
C16 C17 C18 120.7(8)
C16 C17 H17 119.7
C18 C17 H17 119.7
C30 C29 C28 122.3(8)
C30 C29 H29 118.8
C28 C29 H29 118.8

loop_
_geom_bond_atom_site_label_1
_geom_bond_atom_site_label_2
_geom_bond_distance
O1 C9 1.358(8)
O1 C10 1.409(9)
O2 C31 1.374(8)
O2 C32 1.443(7)
O3 C20 1.374(9)
O3 C21 1.438(8)
N1 C11 1.469(9)
N1 C22 1.481(9)
N1 C33 1.498(8)
N2 C1 1.464(9)
N2 C23 1.483(8)
N2 C12 1.486(8)
N3 C3 1.447(9)
N3 C2 1.459(9)
N3 H3A 0.9000
N3 H3B 0.9000
N4 C25 1.449(8)
N4 C24 1.493(9)
N4 H4A 0.9000
N4 H4B 0.9000
C26 C27 1.395(10)
C26 C31 1.398(9)
C26 C25 1.505(10)
C9 C4 1.395(10)
C9 C8 1.410(10)
C4 C5 1.388(10)
C4 C3 1.531(10)
C11 C10 1.500(10)
C11 H11A 0.9700
C11 H11B 0.9700
C1 C2 1.505(9)
C1 H1A 0.9700
C1 H1B 0.9700
C24 C23 1.493(9)
C24 H24A 0.9700
C24 H24B 0.9700
C25 H25A 0.9700
C25 H25B 0.9700
C23 H23A 0.9700
C23 H23B 0.9700
N5 C13 1.487(10)
N5 C14 1.496(10)
N5 H5A 0.9000
N5 H5B 0.9000
C3 H3C 0.9700
C3 H3D 0.9700
C31 C30 1.386(10)
C22 C21 1.491(10)
C22 H22A 0.9700
C22 H22B 0.9700
C20 C19 1.382(12)
C20 C15 1.409(10)
C21 H21A 0.9700
C21 H21B 0.9700
C30 C29 1.361(11)
C30 H30 0.9300
C12 C13 1.494(11)
C12 H12A 0.9700
C12 H12B 0.9700
C2 H2A 0.9700
C2 H2B 0.9700
C10 H10A 0.9700
C10 H10B 0.9700
C32 C33 1.473(10)
C32 H32A 0.9700
C32 H32B 0.9700
C15 C16 1.398(12)
C15 C14 1.435(12)
C27 C28 1.393(11)
C27 H27 0.9300
C8 C7 1.371(11)
C8 H8 0.9300
C33 H33A 0.9700
C33 H33B 0.9700
C13 H13A 0.9700
C13 H13B 0.9700
C5 C6 1.390(11)
C5 H5 0.9300
C28 C29 1.381(11)
C28 H28 0.9300
C18 C17 1.399(11)
C18 C19 1.406(10)
C18 H18 0.9300
C19 H19 0.9300
C6 C7 1.409(12)
C6 H6 0.9300
C14 H14A 0.9700
C14 H14B 0.9700
C16 C17 1.378(14)
C16 H16 0.9300
C7 H7 0.9300
C17 H17 0.9300
C29 H29 0.9300

loop_
_geom_torsion_atom_site_label_1
_geom_torsion_atom_site_label_2
_geom_torsion_atom_site_label_3
_geom_torsion_atom_site_label_4
_geom_torsion
C10 O1 C9 C4 174.7(6)
C10 O1 C9 C8 -2.1(10)
O1 C9 C4 C5 -175.6(6)
C8 C9 C4 C5 1.3(10)
O1 C9 C4 C3 4.6(9)
C8 C9 C4 C3 -178.5(6)
C22 N1 C11 C10 -82.0(7)
C33 N1 C11 C10 159.7(6)
C23 N2 C1 C2 -161.1(5)
C12 N2 C1 C2 76.2(7)
C25 N4 C24 C23 175.0(6)
C24 N4 C25 C26 64.7(7)
C27 C26 C25 N4 -94.2(8)
C31 C26 C25 N4 84.9(8)
C1 N2 C23 C24 78.1(7)
C12 N2 C23 C24 -158.4(6)
N4 C24 C23 N2 67.5(8)
C2 N3 C3 C4 63.6(8)
C5 C4 C3 N3 -94.6(8)
C9 C4 C3 N3 85.2(8)
C32 O2 C31 C30 -4.5(10)
C32 O2 C31 C26 174.6(6)
C27 C26 C31 O2 -178.2(6)
C25 C26 C31 O2 2.7(10)
C27 C26 C31 C30 0.9(10)
C25 C26 C31 C30 -178.1(7)
C11 N1 C22 C21 157.0(6)
C33 N1 C22 C21 -85.2(7)
C21 O3 C20 C19 -1.7(10)
C21 O3 C20 C15 178.0(6)
C20 O3 C21 C22 -174.4(6)
N1 C22 C21 O3 -75.8(7)
O2 C31 C30 C29 177.7(7)
C26 C31 C30 C29 -1.4(11)
C1 N2 C12 C13 -159.2(6)
C23 N2 C12 C13 77.8(7)
C3 N3 C2 C1 176.1(6)
N2 C1 C2 N3 68.7(8)
C9 O1 C10 C11 -175.6(6)
N1 C11 C10 O1 -82.1(7)
C31 O2 C32 C33 -173.4(6)
O3 C20 C15 C16 -178.4(6)
C19 C20 C15 C16 1.3(11)
O3 C20 C15 C14 -0.5(10)
C19 C20 C15 C14 179.3(7)
C31 C26 C27 C28 0.2(11)
C25 C26 C27 C28 179.3(7)
O1 C9 C8 C7 177.7(8)
C4 C9 C8 C7 1.0(12)
O2 C32 C33 N1 -76.1(7)
C11 N1 C33 C32 -81.4(7)
C22 N1 C33 C32 159.7(6)
C14 N5 C13 C12 171.3(6)
N2 C12 C13 N5 69.7(8)
C9 C4 C5 C6 -3.6(11)
C3 C4 C5 C6 176.1(7)
C26 C27 C28 C29 -1.0(12)
O3 C20 C19 C18 -179.4(7)
C15 C20 C19 C18 0.9(11)
C17 C18 C19 C20 -2.2(11)
C4 C5 C6 C7 3.7(13)
C16 C15 C14 N5 -95.4(8)
C20 C15 C14 N5 86.8(9)
C13 N5 C14 C15 65.4(8)
C20 C15 C16 C17 -2.2(12)
C14 C15 C16 C17 179.7(8)
C9 C8 C7 C6 -0.9(14)
C5 C6 C7 C8 -1.4(15)
C15 C16 C17 C18 1.0(13)
C19 C18 C17 C16 1.3(12)
C31 C30 C29 C28 0.7(13)
C27 C28 C29 C30 0.5(13)
